data_4345591
loop_
_publ_author_name
'Li, Bin'
'Li, Jiancheng'
'Liu, Rui'
'Zhu, Hongping'
'Roesky, Herbert W.'

_publ_section_title
;
 Facile Route to Rare Heterobimetallic Aluminum-Copper and Aluminum-Zinc
 Selenide Clusters.
;
_journal_issue 6
_journal_name_full 'Inorganic chemistry'
_journal_page_first 3136
_journal_page_last 3139
_journal_paper_doi 10.1021/acs.inorgchem.7b00012
_journal_volume 56
_journal_year 2017
_chemical_formula_sum 'C79.5 H108 Al2 N4 Se4 Zn3'
_chemical_formula_weight 1685.61
_chemical_name_systematic
; 
 ? 
;
_space_group_IT_number 2
_symmetry_cell_setting triclinic
_symmetry_space_group_name_Hall '-P 1'
_symmetry_space_group_name_H-M 'P -1'
_atom_sites_solution_hydrogens geom
_atom_sites_solution_primary direct
_atom_sites_solution_secondary difmap
_audit_creation_method SHELXL-97
_cell_angle_alpha 75.088(3)
_cell_angle_beta 78.287(3)
_cell_angle_gamma 74.075(3)
_cell_formula_units_Z 2
_cell_length_a 12.9018(6)
_cell_length_b 13.3404(4)
_cell_length_c 25.7336(8)
_cell_measurement_reflns_used 7954
_cell_measurement_temperature 173(2)
_cell_measurement_theta_max 27.7530
_cell_measurement_theta_min 3.2290
_cell_volume 4073.7(3)
_computing_cell_refinement 'CrysAlisPro 1.171.38.43 (Rigaku OD, 2015)'
_computing_data_collection 'CrysAlisPro 1.171.38.43 (Rigaku OD, 2015)'
_computing_data_reduction 'CrysAlisPro 1.171.38.43 (Rigaku OD, 2015)'
_computing_molecular_graphics 'Bruker SHELXTL'
_computing_publication_material 'Bruker SHELXTL'
_computing_structure_refinement 'SHELXL-97 (Sheldrick, 1997)'
_computing_structure_solution 'SHELXS-97 (Sheldrick, 1990)'
_diffrn_ambient_temperature 173(2)
_diffrn_detector_area_resol_mean 16.1903
_diffrn_measured_fraction_theta_full 0.998
_diffrn_measured_fraction_theta_max 0.998
_diffrn_measurement_device_type 'Xcalibur, Sapphire3, Gemini ultra'
_diffrn_measurement_method '\w scans'
_diffrn_radiation_monochromator graphite
_diffrn_radiation_source 'Enhance (Mo) X-ray Source'
_diffrn_radiation_type MoK\a
_diffrn_radiation_wavelength 0.71073
_diffrn_reflns_av_R_equivalents 0.0302
_diffrn_reflns_av_sigmaI/netI 0.0427
_diffrn_reflns_limit_h_max 15
_diffrn_reflns_limit_h_min -14
_diffrn_reflns_limit_k_max 16
_diffrn_reflns_limit_k_min -16
_diffrn_reflns_limit_l_max 31
_diffrn_reflns_limit_l_min -31
_diffrn_reflns_number 35937
_diffrn_reflns_theta_full 26.00
_diffrn_reflns_theta_max 26.00
_diffrn_reflns_theta_min 3.01
_exptl_absorpt_coefficient_mu 2.727
_exptl_absorpt_correction_T_max 0.6852
_exptl_absorpt_correction_T_min 0.4085
_exptl_absorpt_correction_type multi-scan
_exptl_absorpt_process_details empirical
_exptl_crystal_colour colorless
_exptl_crystal_density_diffrn 1.374
_exptl_crystal_density_meas ?
_exptl_crystal_density_method 'not measured'
_exptl_crystal_description block
_exptl_crystal_F_000 1730
_exptl_crystal_size_max 0.40
_exptl_crystal_size_mid 0.40
_exptl_crystal_size_min 0.15
_refine_diff_density_max 0.669
_refine_diff_density_min -0.493
_refine_diff_density_rms 0.069
_refine_ls_extinction_method none
_refine_ls_goodness_of_fit_ref 1.009
_refine_ls_hydrogen_treatment 'refined in a riding mode to the carrier atom'
_refine_ls_matrix_type full
_refine_ls_number_parameters 949
_refine_ls_number_reflns 16009
_refine_ls_number_restraints 1234
_refine_ls_restrained_S_all 0.984
_refine_ls_R_factor_all 0.0484
_refine_ls_R_factor_gt 0.0363
_refine_ls_shift/su_max 0.008
_refine_ls_shift/su_mean 0.000
_refine_ls_structure_factor_coef Fsqd
_refine_ls_weighting_details 'calc w=1/[\s^2^(Fo^2^)+(0.0301P)^2^+3.4323P] where P=(Fo^2^+2Fc^2^)/3'
_refine_ls_weighting_scheme calc
_refine_ls_wR_factor_gt 0.0757
_refine_ls_wR_factor_ref 0.0796
_reflns_number_gt 13371
_reflns_number_total 16009
_reflns_threshold_expression >2sigma(I)
_cod_data_source_file ic7b00012_si_003.cif
_cod_data_source_block lb-161124
_cod_depositor_comments
;
The following automatic conversions were performed:

'_symmetry_cell_setting' value 'Triclinic' changed to 'triclinic'
according to
/home/data/users/saulius/crontab/automatic-downloads/current/ACS/lib/dictionaries/cif_core.dic
dictionary named 'cif_core.dic' version 2.4.2 from 2011-04-26.

'_exptl_crystal_density_meas' value 'not measured' was changed to '?'
- the value is perceived as not measured.

Automatic conversion script
Id: cif_fix_values 4973 2017-02-22 13:04:09Z antanas 
;
_cod_original_sg_symbol_H-M P-1
_cod_original_formula_sum 'C79.50 H108 Al2 N4 Se4 Zn3'
_cod_database_code 4345591

loop_
_symmetry_equiv_pos_as_xyz
'x, y, z'
'-x, -y, -z'

loop_
_atom_site_label
_atom_site_type_symbol
_atom_site_fract_x
_atom_site_fract_y
_atom_site_fract_z
_atom_site_U_iso_or_equiv
_atom_site_adp_type
_atom_site_occupancy
_atom_site_symmetry_multiplicity
_atom_site_calc_flag
_atom_site_refinement_flags
_atom_site_disorder_assembly
_atom_site_disorder_group
Zn1 Zn 0.22028(3) 0.28141(3) 0.272953(14) 0.02876(8) Uani 1 1 d . . .
Zn2 Zn 0.39120(3) 0.46216(3) 0.164006(14) 0.03167(9) Uani 1 1 d . . .
Zn3 Zn 0.23211(3) 0.50215(3) 0.277214(13) 0.02615(8) Uani 1 1 d . . .
Se1 Se 0.07280(2) 0.44487(2) 0.263082(11) 0.02352(7) Uani 1 1 d . . .
Se2 Se 0.26630(2) 0.62217(2) 0.187740(12) 0.02562(7) Uani 1 1 d . . .
Se3 Se 0.40467(2) 0.31958(2) 0.248939(11) 0.02419(7) Uani 1 1 d . . .
Se4 Se 0.28473(2) 0.48416(2) 0.361079(12) 0.02966(8) Uani 1 1 d . . .
Al1 Al 0.09378(6) 0.59253(6) 0.19052(3) 0.02024(17) Uani 1 1 d . . .
Al2 Al 0.43897(6) 0.37395(6) 0.32483(3) 0.02026(17) Uani 1 1 d . . .
N1 N 0.05124(18) 0.59066(18) 0.12496(9) 0.0242(5) Uani 1 1 d . . .
N2 N -0.01417(18) 0.71341(17) 0.20824(9) 0.0238(5) Uani 1 1 d . . .
N3 N 0.49985(18) 0.25105(17) 0.37431(9) 0.0230(5) Uani 1 1 d . . .
N4 N 0.56018(18) 0.43763(17) 0.30617(9) 0.0226(5) Uani 1 1 d . . .
C1 C -0.2040(3) 0.8213(3) 0.20962(15) 0.0470(9) Uani 1 1 d . . .
H1A H -0.1774 0.8643 0.2273 0.070 Uiso 1 1 calc R . .
H1B H -0.2569 0.7864 0.2357 0.070 Uiso 1 1 calc R . .
H1C H -0.2389 0.8674 0.1786 0.070 Uiso 1 1 calc R . .
C2 C -0.1100(2) 0.7380(2) 0.19019(12) 0.0302(7) Uani 1 1 d . . .
C3 C -0.1294(2) 0.6906(2) 0.15138(12) 0.0335(7) Uani 1 1 d . . .
H3A H -0.2035 0.7015 0.1474 0.040 Uiso 1 1 calc R . .
C4 C -0.0540(2) 0.6299(2) 0.11805(12) 0.0297(7) Uani 1 1 d . . .
C5 C -0.0946(3) 0.6107(3) 0.07139(14) 0.0420(8) Uani 1 1 d . . .
H5A H -0.0432 0.6242 0.0381 0.063 Uiso 1 1 calc R . .
H5B H -0.1661 0.6589 0.0664 0.063 Uiso 1 1 calc R . .
H5C H -0.1010 0.5366 0.0792 0.063 Uiso 1 1 calc R . .
C6 C 0.0045(2) 0.7772(2) 0.24250(12) 0.0270(6) Uani 1 1 d . . .
C7 C -0.0246(2) 0.7518(2) 0.29909(12) 0.0295(7) Uani 1 1 d . . .
C8 C -0.0876(2) 0.6683(2) 0.32904(12) 0.0324(7) Uani 1 1 d . . .
H8A H -0.0948 0.6281 0.3026 0.039 Uiso 1 1 calc R . .
C9 C 0.0535(3) 0.8634(2) 0.21722(13) 0.0350(7) Uani 1 1 d . . .
C10 C -0.0004(3) 0.8134(3) 0.32955(14) 0.0402(8) Uani 1 1 d . . .
H10A H -0.0180 0.7972 0.3680 0.048 Uiso 1 1 calc R . .
C11 C -0.2019(2) 0.7218(3) 0.35332(14) 0.0407(8) Uani 1 1 d . . .
H11A H -0.2411 0.7697 0.3241 0.061 Uiso 1 1 calc R . .
H11B H -0.1959 0.7629 0.3787 0.061 Uiso 1 1 calc R . .
H11C H -0.2417 0.6670 0.3727 0.061 Uiso 1 1 calc R . .
C12 C 0.0741(3) 0.9211(3) 0.24987(15) 0.0432(8) Uani 1 1 d . . .
H12A H 0.1073 0.9792 0.2335 0.052 Uiso 1 1 calc R . .
C13 C -0.0316(3) 0.5884(3) 0.37551(13) 0.0455(9) Uani 1 1 d . . .
H13A H 0.0419 0.5533 0.3610 0.068 Uiso 1 1 calc R . .
H13B H -0.0739 0.5347 0.3926 0.068 Uiso 1 1 calc R . .
H13C H -0.0270 0.6264 0.4026 0.068 Uiso 1 1 calc R . .
C14 C 0.0481(3) 0.8968(3) 0.30515(15) 0.0480(9) Uani 1 1 d . . .
H14A H 0.0636 0.9376 0.3267 0.058 Uiso 1 1 calc R . .
C15 C 0.0816(4) 0.8966(3) 0.15597(15) 0.0532(10) Uani 1 1 d . . .
H15A H 0.0892 0.8331 0.1405 0.064 Uiso 1 1 calc R . .
C16 C 0.1887(4) 0.9310(3) 0.13850(18) 0.0740(14) Uani 1 1 d . . .
H16A H 0.2475 0.8728 0.1530 0.111 Uiso 1 1 calc R . .
H16B H 0.1836 0.9942 0.1524 0.111 Uiso 1 1 calc R . .
H16C H 0.2040 0.9480 0.0987 0.111 Uiso 1 1 calc R . .
C17 C -0.0105(5) 0.9848(4) 0.1316(2) 0.103(2) Uani 1 1 d . . .
H17A H -0.0776 0.9593 0.1402 0.155 Uiso 1 1 calc R . .
H17B H 0.0091 1.0039 0.0921 0.155 Uiso 1 1 calc R . .
H17C H -0.0218 1.0477 0.1470 0.155 Uiso 1 1 calc R . .
C18 C 0.1272(2) 0.5468(2) 0.08185(11) 0.0258(6) Uani 1 1 d . . .
C19 C 0.1815(2) 0.6154(2) 0.04145(12) 0.0318(7) Uani 1 1 d . . .
C20 C 0.1441(2) 0.4389(2) 0.08012(11) 0.0288(7) Uani 1 1 d . . .
C21 C 0.0887(3) 0.3602(2) 0.12307(12) 0.0333(7) Uani 1 1 d . . .
H21A H 0.0389 0.3996 0.1503 0.040 Uiso 1 1 calc R . .
C22 C 0.2518(3) 0.5738(3) -0.00086(12) 0.0400(8) Uani 1 1 d . . .
H22A H 0.2883 0.6193 -0.0288 0.048 Uiso 1 1 calc R . .
C23 C 0.0209(3) 0.3118(3) 0.09820(15) 0.0481(9) Uani 1 1 d . . .
H23A H -0.0320 0.3691 0.0786 0.072 Uiso 1 1 calc R . .
H23B H -0.0178 0.2659 0.1271 0.072 Uiso 1 1 calc R . .
H23C H 0.0690 0.2693 0.0730 0.072 Uiso 1 1 calc R . .
C24 C 0.2163(3) 0.4019(3) 0.03716(12) 0.0349(7) Uani 1 1 d . . .
H24A H 0.2292 0.3291 0.0355 0.042 Uiso 1 1 calc R . .
C25 C 0.1728(3) 0.2711(3) 0.15268(14) 0.0466(9) Uani 1 1 d . . .
H25A H 0.2186 0.3023 0.1670 0.070 Uiso 1 1 calc R . .
H25B H 0.2184 0.2276 0.1273 0.070 Uiso 1 1 calc R . .
H25C H 0.1354 0.2261 0.1828 0.070 Uiso 1 1 calc R . .
C26 C 0.2692(3) 0.4685(3) -0.00286(13) 0.0408(8) Uani 1 1 d . . .
H26A H 0.3178 0.4417 -0.0319 0.049 Uiso 1 1 calc R . .
C27 C 0.1661(3) 0.7324(3) 0.04188(14) 0.0434(8) Uani 1 1 d . . .
H27A H 0.1304 0.7425 0.0791 0.052 Uiso 1 1 calc R . .
C28 C 0.2738(3) 0.7649(3) 0.03125(17) 0.0626(11) Uani 1 1 d . . .
H28A H 0.3228 0.7148 0.0559 0.094 Uiso 1 1 calc R . .
H28B H 0.2611 0.8371 0.0375 0.094 Uiso 1 1 calc R . .
H28C H 0.3071 0.7640 -0.0065 0.094 Uiso 1 1 calc R . .
C29 C 0.0898(4) 0.8045(3) 0.0019(2) 0.0923(17) Uani 1 1 d . . .
H29A H 0.0185 0.7867 0.0119 0.138 Uiso 1 1 calc R . .
H29B H 0.1206 0.7938 -0.0349 0.138 Uiso 1 1 calc R . .
H29C H 0.0813 0.8792 0.0030 0.138 Uiso 1 1 calc R . .
C30 C 0.2028(3) 0.1341(2) 0.29731(14) 0.0403(8) Uani 1 1 d . . .
H30A H 0.2028 0.1119 0.3371 0.048 Uiso 1 1 calc R . .
H30B H 0.1312 0.1319 0.2898 0.048 Uiso 1 1 calc R . .
C31 C 0.2917(3) 0.0547(3) 0.26989(18) 0.0583(11) Uani 1 1 d . . .
H31A H 0.2817 -0.0177 0.2857 0.087 Uiso 1 1 calc R . .
H31B H 0.3632 0.0590 0.2755 0.087 Uiso 1 1 calc R . .
H31C H 0.2875 0.0718 0.2309 0.087 Uiso 1 1 calc R . .
C32 C 0.4629(3) 0.4283(3) 0.09398(13) 0.0494(9) Uani 1 1 d . . .
H32A H 0.4192 0.4746 0.0655 0.059 Uiso 1 1 calc R . .
H32B H 0.5349 0.4462 0.0858 0.059 Uiso 1 1 calc R . .
C33 C 0.4796(3) 0.3122(4) 0.09038(19) 0.0725(14) Uani 1 1 d . . .
H33A H 0.5178 0.3025 0.0544 0.109 Uiso 1 1 calc R . .
H33B H 0.4087 0.2945 0.0963 0.109 Uiso 1 1 calc R . .
H33C H 0.5231 0.2653 0.1182 0.109 Uiso 1 1 calc R . .
C34 C 0.5978(3) 0.1722(3) 0.45372(14) 0.0471(9) Uani 1 1 d . . .
H34A H 0.6215 0.1027 0.4435 0.071 Uiso 1 1 calc R . .
H34B H 0.5333 0.1728 0.4814 0.071 Uiso 1 1 calc R . .
H34C H 0.6565 0.1847 0.4683 0.071 Uiso 1 1 calc R . .
C35 C 0.5705(2) 0.2589(2) 0.40430(11) 0.0274(6) Uani 1 1 d . . .
C36 C 0.6214(2) 0.3426(2) 0.39168(12) 0.0305(7) Uani 1 1 d . . .
H36A H 0.6591 0.3472 0.4188 0.037 Uiso 1 1 calc R . .
C37 C 0.6244(2) 0.4215(2) 0.34377(12) 0.0284(6) Uani 1 1 d . . .
C38 C 0.7052(3) 0.4889(3) 0.33633(15) 0.0455(9) Uani 1 1 d . . .
H38A H 0.7132 0.5290 0.2986 0.068 Uiso 1 1 calc R . .
H38B H 0.7758 0.4427 0.3448 0.068 Uiso 1 1 calc R . .
H38C H 0.6789 0.5389 0.3608 0.068 Uiso 1 1 calc R . .
C39 C 0.4693(2) 0.1499(2) 0.38401(11) 0.0254(6) Uani 1 1 d . . .
C40 C 0.3777(2) 0.1296(2) 0.42091(12) 0.0310(7) Uani 1 1 d . . .
C41 C 0.3546(3) 0.0303(3) 0.42852(13) 0.0394(8) Uani 1 1 d . . .
H41A H 0.2924 0.0152 0.4531 0.047 Uiso 1 1 calc R . .
C42 C 0.5352(3) 0.0734(2) 0.35502(12) 0.0329(7) Uani 1 1 d . . .
C43 C 0.4191(3) -0.0465(3) 0.40158(14) 0.0460(9) Uani 1 1 d . . .
H43A H 0.4022 -0.1140 0.4079 0.055 Uiso 1 1 calc R . .
C44 C 0.3040(3) 0.2085(3) 0.45325(13) 0.0423(8) Uani 1 1 d . . .
H44A H 0.3340 0.2735 0.4443 0.051 Uiso 1 1 calc R . .
C45 C 0.5085(3) -0.0246(2) 0.36541(14) 0.0434(8) Uani 1 1 d . . .
H45A H 0.5533 -0.0780 0.3470 0.052 Uiso 1 1 calc R . .
C46 C 0.6325(3) 0.0938(3) 0.31342(15) 0.0469(9) Uani 1 1 d . . .
H46A H 0.6256 0.1727 0.3035 0.056 Uiso 1 1 calc R . .
C47 C 0.3012(4) 0.1616(4) 0.51454(15) 0.0759(14) Uani 1 1 d . . .
H47A H 0.3756 0.1378 0.5234 0.114 Uiso 1 1 calc R . .
H47B H 0.2671 0.1007 0.5246 0.114 Uiso 1 1 calc R . .
H47C H 0.2589 0.2163 0.5347 0.114 Uiso 1 1 calc R . .
C48 C 0.6358(4) 0.0577(3) 0.26152(17) 0.0693(13) Uani 1 1 d . . .
H48A H 0.5706 0.0976 0.2448 0.104 Uiso 1 1 calc R . .
H48B H 0.6380 -0.0187 0.2702 0.104 Uiso 1 1 calc R . .
H48C H 0.7008 0.0711 0.2362 0.104 Uiso 1 1 calc R . .
C49 C 0.1886(3) 0.2421(3) 0.43820(19) 0.0648(12) Uani 1 1 d . . .
H49A H 0.1916 0.2710 0.3990 0.097 Uiso 1 1 calc R . .
H49B H 0.1438 0.2967 0.4578 0.097 Uiso 1 1 calc R . .
H49C H 0.1565 0.1799 0.4482 0.097 Uiso 1 1 calc R . .
C50 C 0.7394(3) 0.0427(4) 0.3369(2) 0.0809(15) Uani 1 1 d . . .
H50A H 0.7384 0.0718 0.3684 0.121 Uiso 1 1 calc R . .
H50B H 0.8006 0.0583 0.3092 0.121 Uiso 1 1 calc R . .
H50C H 0.7477 -0.0347 0.3483 0.121 Uiso 1 1 calc R . .
C51 C 0.5755(2) 0.5104(2) 0.25402(12) 0.0274(6) Uani 1 1 d . . .
C52 C 0.6388(2) 0.4665(2) 0.21010(12) 0.0332(7) Uani 1 1 d . . .
C53 C 0.5239(3) 0.6192(2) 0.24734(13) 0.0344(7) Uani 1 1 d . . .
C54 C 0.7030(3) 0.3514(3) 0.21770(14) 0.0424(8) Uani 1 1 d . . .
H54A H 0.6636 0.3095 0.2498 0.051 Uiso 1 1 calc R . .
C55 C 0.4647(3) 0.6741(2) 0.29375(14) 0.0386(8) Uani 1 1 d . . .
H55A H 0.4595 0.6179 0.3278 0.046 Uiso 1 1 calc R . .
C56 C 0.6458(3) 0.5332(3) 0.15892(14) 0.0463(9) Uani 1 1 d . . .
H56A H 0.6872 0.5051 0.1287 0.056 Uiso 1 1 calc R . .
C57 C 0.5930(3) 0.6400(3) 0.15147(16) 0.0535(10) Uani 1 1 d . . .
H57A H 0.5974 0.6844 0.1161 0.064 Uiso 1 1 calc R . .
C58 C 0.5343(3) 0.6824(3) 0.19484(15) 0.0458(9) Uani 1 1 d . . .
H58A H 0.5000 0.7563 0.1890 0.055 Uiso 1 1 calc R . .
C59 C 0.7131(3) 0.3009(3) 0.16972(17) 0.0559(10) Uani 1 1 d . . .
H59A H 0.6404 0.3082 0.1612 0.084 Uiso 1 1 calc R . .
H59B H 0.7494 0.2250 0.1789 0.084 Uiso 1 1 calc R . .
H59C H 0.7561 0.3368 0.1381 0.084 Uiso 1 1 calc R . .
C60 C 0.3494(3) 0.7399(3) 0.28538(17) 0.0506(10) Uani 1 1 d . . .
H60A H 0.3062 0.6939 0.2804 0.076 Uiso 1 1 calc R . .
H60B H 0.3531 0.7976 0.2531 0.076 Uiso 1 1 calc R . .
H60C H 0.3152 0.7704 0.3173 0.076 Uiso 1 1 calc R . .
C61 C 0.5301(3) 0.7485(3) 0.30156(18) 0.0585(11) Uani 1 1 d . . .
H61A H 0.6054 0.7087 0.3050 0.088 Uiso 1 1 calc R . .
H61B H 0.4971 0.7757 0.3345 0.088 Uiso 1 1 calc R . .
H61C H 0.5295 0.8084 0.2701 0.088 Uiso 1 1 calc R . .
C62 C 0.8158(3) 0.3406(4) 0.23092(19) 0.0759(14) Uani 1 1 d . . .
H62A H 0.8089 0.3639 0.2649 0.114 Uiso 1 1 calc R . .
H62B H 0.8548 0.3851 0.2014 0.114 Uiso 1 1 calc R . .
H62C H 0.8563 0.2658 0.2350 0.114 Uiso 1 1 calc R . .
C63 C 0.9021(6) 0.1913(6) 0.4558(2) 0.0820(14) Uani 0.663(11) 1 d PGU A 2
C64 C 0.9025(6) 0.2956(5) 0.4553(2) 0.0859(14) Uani 0.663(11) 1 d PGU A 2
H64A H 0.9218 0.3420 0.4220 0.103 Uiso 0.663(11) 1 calc PR A 2
C65 C 0.8747(6) 0.3322(4) 0.5034(3) 0.0906(15) Uani 0.663(11) 1 d PGU A 2
H65A H 0.8749 0.4035 0.5030 0.109 Uiso 0.663(11) 1 calc PR A 2
C66 C 0.8464(6) 0.2644(8) 0.5520(2) 0.0872(15) Uani 0.663(11) 1 d PGU A 2
H66A H 0.8274 0.2893 0.5849 0.105 Uiso 0.663(11) 1 calc PR A 2
C67 C 0.8460(6) 0.1600(7) 0.5526(2) 0.0842(15) Uani 0.663(11) 1 d PGU A 2
H67A H 0.8267 0.1136 0.5859 0.101 Uiso 0.663(11) 1 calc PR A 2
C68 C 0.8739(6) 0.1234(4) 0.5045(3) 0.0824(14) Uani 0.663(11) 1 d PGU A 2
H68A H 0.8736 0.0521 0.5049 0.099 Uiso 0.663(11) 1 calc PR A 2
C69 C 0.9334(7) 0.1510(10) 0.4038(4) 0.0913(16) Uani 0.663(11) 1 d PU A 2
H69A H 0.9506 0.2084 0.3735 0.137 Uiso 0.663(11) 1 calc PR A 2
H69B H 0.8726 0.1274 0.3971 0.137 Uiso 0.663(11) 1 calc PR A 2
H69C H 0.9973 0.0908 0.4069 0.137 Uiso 0.663(11) 1 calc PR A 2
C63A C 0.8951(13) 0.1150(9) 0.4877(6) 0.0880(18) Uani 0.337(11) 1 d PGU A 1
H63A H 0.9104 0.0503 0.4756 0.106 Uiso 0.337(11) 1 calc PR A 1
C64A C 0.9024(13) 0.2098(12) 0.4504(4) 0.0839(17) Uani 0.337(11) 1 d PGU A 1
C65A C 0.8801(13) 0.3045(9) 0.4682(6) 0.0866(17) Uani 0.337(11) 1 d PGU A 1
H65B H 0.8850 0.3692 0.4427 0.104 Uiso 0.337(11) 1 calc PR A 1
C66A C 0.8505(12) 0.3044(11) 0.5232(7) 0.0894(18) Uani 0.337(11) 1 d PGU A 1
H66B H 0.8353 0.3691 0.5354 0.107 Uiso 0.337(11) 1 calc PR A 1
C67A C 0.8433(11) 0.2096(16) 0.5605(4) 0.0891(18) Uani 0.337(11) 1 d PGU A 1
H67B H 0.8231 0.2095 0.5981 0.107 Uiso 0.337(11) 1 calc PR A 1
C68A C 0.8656(12) 0.1149(11) 0.5428(6) 0.0890(18) Uani 0.337(11) 1 d PGU A 1
H68B H 0.8607 0.0501 0.5682 0.107 Uiso 0.337(11) 1 calc PR A 1
C69A C 0.9242(13) 0.2139(18) 0.3910(7) 0.0890(18) Uani 0.337(11) 1 d PU A 1
H69D H 0.9292 0.2862 0.3713 0.134 Uiso 0.337(11) 1 calc PR A 1
H69E H 0.8647 0.1950 0.3801 0.134 Uiso 0.337(11) 1 calc PR A 1
H69F H 0.9929 0.1632 0.3824 0.134 Uiso 0.337(11) 1 calc PR A 1
C77 C 0.5459(12) 0.3855(12) 0.5504(5) 0.111(2) Uani 0.50 1 d PU . .
C78 C 0.4835(12) 0.4611(9) 0.5119(5) 0.0960(19) Uani 0.50 1 d PU . .
C79 C 0.3768(10) 0.4268(10) 0.5076(5) 0.0928(19) Uani 0.50 1 d PU . .
C80 C 0.4537(6) 0.3607(6) 0.5432(3) 0.1191(18) Uani 1 1 d U . .
C81 C 0.5792(5) 0.4740(6) 0.5238(3) 0.0990(15) Uani 1 1 d U . .
C70 C 0.5607(5) 0.9643(4) 0.0922(2) 0.1117(18) Uani 0.847(7) 1 d PGU B 2
C71 C 0.5335(4) 0.9055(4) 0.0617(2) 0.1103(17) Uani 0.847(7) 1 d PGU B 2
H71A H 0.4623 0.8935 0.0683 0.132 Uiso 0.847(7) 1 calc PR B 2
C72 C 0.6104(6) 0.8645(4) 0.0215(2) 0.1173(18) Uani 0.847(7) 1 d PGU B 2
H72A H 0.5918 0.8244 0.0007 0.141 Uiso 0.847(7) 1 calc PR B 2
C73 C 0.7146(5) 0.8822(4) 0.0118(2) 0.1179(18) Uani 0.847(7) 1 d PGU B 2
H73A H 0.7672 0.8541 -0.0157 0.141 Uiso 0.847(7) 1 calc PR B 2
C74 C 0.7418(4) 0.9409(4) 0.0423(3) 0.1165(18) Uani 0.847(7) 1 d PGU B 2
H74A H 0.8130 0.9530 0.0357 0.140 Uiso 0.847(7) 1 calc PR B 2
C75 C 0.6649(6) 0.9819(4) 0.0825(2) 0.1113(18) Uani 0.847(7) 1 d PGU B 2
H75A H 0.6835 1.0221 0.1034 0.134 Uiso 0.847(7) 1 calc PR B 2
C76 C 0.4858(7) 1.0039(5) 0.1334(3) 0.123(2) Uani 0.847(7) 1 d PU B 2
H76A H 0.4169 0.9844 0.1356 0.185 Uiso 0.847(7) 1 calc PR B 2
H76B H 0.4736 1.0818 0.1257 0.185 Uiso 0.847(7) 1 calc PR B 2
H76C H 0.5142 0.9734 0.1681 0.185 Uiso 0.847(7) 1 calc PR B 2
C70A C 0.542(3) 0.937(3) 0.0930(12) 0.115(2) Uani 0.153(7) 1 d PGDU B 1
H70A H 0.5047 0.9604 0.1251 0.138 Uiso 0.153(7) 1 calc PR B 1
C71A C 0.493(2) 0.885(2) 0.0678(14) 0.116(2) Uani 0.153(7) 1 d PGU B 1
H71B H 0.4224 0.8731 0.0827 0.140 Uiso 0.153(7) 1 calc PR B 1
C72A C 0.547(3) 0.850(2) 0.0208(13) 0.115(2) Uani 0.153(7) 1 d PGU B 1
H72B H 0.5135 0.8149 0.0035 0.138 Uiso 0.153(7) 1 calc PR B 1
C73A C 0.650(3) 0.868(2) -0.0011(12) 0.115(2) Uani 0.153(7) 1 d PGU B 1
H73B H 0.6869 0.8440 -0.0332 0.138 Uiso 0.153(7) 1 calc PR B 1
C74A C 0.699(2) 0.920(2) 0.0241(16) 0.116(2) Uani 0.153(7) 1 d PGU B 1
H74B H 0.7691 0.9313 0.0092 0.139 Uiso 0.153(7) 1 calc PR B 1
C75A C 0.645(3) 0.954(2) 0.0711(15) 0.116(2) Uani 0.153(7) 1 d PGU B 1
C76A C 0.623(3) 1.036(3) 0.1206(16) 0.115(2) Uani 0.153(7) 1 d PDU B 1
H76D H 0.6881 1.0625 0.1175 0.173 Uiso 0.153(7) 1 calc PR B 1
H76E H 0.6091 0.9927 0.1573 0.173 Uiso 0.153(7) 1 calc PR B 1
H76F H 0.5604 1.0960 0.1139 0.173 Uiso 0.153(7) 1 calc PR B 1

loop_
_atom_site_aniso_label
_atom_site_aniso_U_11
_atom_site_aniso_U_22
_atom_site_aniso_U_33
_atom_site_aniso_U_23
_atom_site_aniso_U_13
_atom_site_aniso_U_12
Zn1 0.0391(2) 0.01838(17) 0.02882(19) -0.00403(14) -0.00457(15) -0.00792(14)
Zn2 0.02895(18) 0.0382(2) 0.02602(19) -0.00881(15) 0.00138(14) -0.00703(15)
Zn3 0.02974(18) 0.02631(18) 0.02391(18) -0.00247(14) -0.00888(13) -0.00808(14)
Se1 0.02524(14) 0.02041(14) 0.02437(15) -0.00257(11) -0.00311(11) -0.00687(11)
Se2 0.02482(14) 0.02311(15) 0.02832(16) -0.00060(12) -0.00491(11) -0.00839(11)
Se3 0.02786(15) 0.02396(15) 0.02191(15) -0.00760(11) -0.00547(11) -0.00406(11)
Se4 0.02954(16) 0.03401(17) 0.02402(16) -0.01329(13) -0.00663(12) 0.00351(12)
Al1 0.0220(4) 0.0180(4) 0.0198(4) -0.0033(3) -0.0048(3) -0.0026(3)
Al2 0.0225(4) 0.0178(4) 0.0201(4) -0.0033(3) -0.0056(3) -0.0029(3)
N1 0.0270(12) 0.0253(13) 0.0198(12) -0.0055(10) -0.0052(9) -0.0034(10)
N2 0.0264(12) 0.0217(12) 0.0217(13) -0.0055(10) -0.0052(10) -0.0008(10)
N3 0.0281(12) 0.0206(12) 0.0194(12) -0.0007(9) -0.0069(10) -0.0047(10)
N4 0.0271(12) 0.0193(12) 0.0227(13) -0.0025(9) -0.0069(10) -0.0072(9)
C1 0.0353(19) 0.051(2) 0.051(2) -0.0254(18) -0.0156(16) 0.0164(16)
C2 0.0287(16) 0.0280(16) 0.0297(17) -0.0063(13) -0.0046(12) 0.0004(12)
C3 0.0239(15) 0.0400(18) 0.0369(18) -0.0106(14) -0.0107(13) -0.0012(13)
C4 0.0314(16) 0.0315(17) 0.0269(16) -0.0032(13) -0.0111(13) -0.0065(13)
C5 0.0361(18) 0.053(2) 0.040(2) -0.0174(17) -0.0151(15) -0.0026(16)
C6 0.0254(15) 0.0230(15) 0.0326(17) -0.0100(12) -0.0070(12) 0.0004(12)
C7 0.0243(15) 0.0319(17) 0.0340(18) -0.0134(13) -0.0037(12) -0.0038(12)
C8 0.0336(17) 0.0360(18) 0.0306(17) -0.0161(14) 0.0014(13) -0.0089(13)
C9 0.0421(18) 0.0238(16) 0.0377(19) -0.0067(14) -0.0066(14) -0.0048(13)
C10 0.0371(18) 0.056(2) 0.0353(19) -0.0219(16) 0.0002(14) -0.0162(16)
C11 0.0323(17) 0.052(2) 0.043(2) -0.0243(17) 0.0058(14) -0.0135(15)
C12 0.050(2) 0.0340(19) 0.051(2) -0.0142(16) -0.0004(17) -0.0180(16)
C13 0.045(2) 0.051(2) 0.034(2) -0.0112(16) 0.0045(15) -0.0058(17)
C14 0.051(2) 0.054(2) 0.054(2) -0.0321(19) -0.0012(18) -0.0232(18)
C15 0.095(3) 0.0277(19) 0.039(2) 0.0014(16) -0.010(2) -0.0252(19)
C16 0.104(4) 0.052(3) 0.057(3) -0.003(2) 0.020(3) -0.035(2)
C17 0.123(5) 0.091(4) 0.084(4) 0.040(3) -0.049(3) -0.034(3)
C18 0.0254(15) 0.0351(17) 0.0176(14) -0.0066(12) -0.0062(11) -0.0051(12)
C19 0.0353(17) 0.0388(18) 0.0207(16) -0.0053(13) -0.0030(12) -0.0094(14)
C20 0.0305(16) 0.0341(17) 0.0227(16) -0.0089(13) -0.0052(12) -0.0053(13)
C21 0.0416(18) 0.0329(17) 0.0264(17) -0.0121(13) 0.0045(13) -0.0122(14)
C22 0.047(2) 0.052(2) 0.0205(17) -0.0049(15) 0.0013(14) -0.0193(16)
C23 0.050(2) 0.051(2) 0.051(2) -0.0232(18) 0.0045(17) -0.0226(18)
C24 0.0390(18) 0.0400(19) 0.0288(17) -0.0158(14) -0.0040(14) -0.0073(14)
C25 0.065(2) 0.038(2) 0.033(2) -0.0092(15) -0.0020(17) -0.0075(17)
C26 0.0444(19) 0.058(2) 0.0211(17) -0.0161(15) 0.0046(14) -0.0128(17)
C27 0.060(2) 0.0344(19) 0.0310(19) -0.0008(15) 0.0036(16) -0.0157(16)
C28 0.077(3) 0.054(2) 0.061(3) -0.007(2) 0.003(2) -0.037(2)
C29 0.103(4) 0.043(3) 0.124(5) 0.008(3) -0.053(4) -0.005(3)
C30 0.050(2) 0.0232(16) 0.047(2) -0.0004(14) -0.0085(16) -0.0142(14)
C31 0.065(3) 0.0240(18) 0.089(3) -0.0170(19) -0.024(2) -0.0015(17)
C32 0.044(2) 0.074(3) 0.0283(19) -0.0159(18) 0.0005(15) -0.0102(18)
C33 0.046(2) 0.103(4) 0.084(3) -0.067(3) -0.002(2) -0.004(2)
C34 0.056(2) 0.050(2) 0.035(2) 0.0107(16) -0.0239(17) -0.0173(18)
C35 0.0318(16) 0.0250(15) 0.0223(15) -0.0017(12) -0.0086(12) -0.0015(12)
C36 0.0336(16) 0.0341(17) 0.0282(17) -0.0106(13) -0.0132(13) -0.0051(13)
C37 0.0306(16) 0.0269(16) 0.0316(17) -0.0101(13) -0.0069(13) -0.0080(12)
C38 0.052(2) 0.040(2) 0.054(2) 0.0006(17) -0.0274(18) -0.0222(16)
C39 0.0323(16) 0.0198(14) 0.0228(15) 0.0026(11) -0.0103(12) -0.0062(12)
C40 0.0392(17) 0.0297(16) 0.0221(16) 0.0045(12) -0.0099(13) -0.0099(13)
C41 0.0461(19) 0.0395(19) 0.0334(19) 0.0054(15) -0.0077(15) -0.0222(16)
C42 0.0418(18) 0.0197(15) 0.0333(18) 0.0001(13) -0.0085(14) -0.0038(13)
C43 0.069(3) 0.0272(18) 0.046(2) 0.0031(16) -0.0175(19) -0.0220(17)
C44 0.048(2) 0.045(2) 0.0321(19) -0.0058(15) 0.0075(15) -0.0193(16)
C45 0.062(2) 0.0227(17) 0.043(2) -0.0051(15) -0.0064(17) -0.0100(15)
C46 0.052(2) 0.0205(17) 0.056(2) -0.0082(15) 0.0141(17) -0.0040(15)
C47 0.114(4) 0.086(3) 0.029(2) -0.012(2) 0.019(2) -0.046(3)
C48 0.081(3) 0.049(2) 0.058(3) -0.018(2) 0.020(2) 0.003(2)
C49 0.045(2) 0.059(3) 0.085(3) -0.021(2) 0.014(2) -0.0143(19)
C50 0.049(3) 0.073(3) 0.117(4) -0.025(3) 0.007(3) -0.017(2)
C51 0.0298(15) 0.0265(15) 0.0288(16) 0.0009(12) -0.0101(12) -0.0135(12)
C52 0.0337(17) 0.0342(17) 0.0326(18) 0.0004(14) -0.0033(13) -0.0177(14)
C53 0.0424(18) 0.0232(16) 0.0435(19) 0.0019(14) -0.0203(15) -0.0155(13)
C54 0.0409(19) 0.042(2) 0.0345(19) -0.0036(15) 0.0111(15) -0.0100(15)
C55 0.054(2) 0.0180(15) 0.051(2) -0.0046(14) -0.0226(17) -0.0114(14)
C56 0.057(2) 0.050(2) 0.035(2) -0.0022(16) -0.0008(16) -0.0278(18)
C57 0.073(3) 0.047(2) 0.041(2) 0.0152(18) -0.017(2) -0.032(2)
C58 0.060(2) 0.0307(18) 0.050(2) 0.0076(16) -0.0228(18) -0.0203(16)
C59 0.045(2) 0.056(2) 0.069(3) -0.025(2) -0.0014(19) -0.0102(18)
C60 0.058(2) 0.0251(18) 0.072(3) -0.0113(17) -0.026(2) -0.0025(16)
C61 0.072(3) 0.041(2) 0.079(3) -0.015(2) -0.028(2) -0.0248(19)
C62 0.058(3) 0.098(4) 0.072(3) -0.039(3) -0.026(2) 0.013(2)
C63 0.044(2) 0.115(3) 0.087(3) -0.014(2) -0.016(2) -0.021(3)
C64 0.051(3) 0.110(3) 0.090(3) -0.012(2) -0.015(2) -0.013(3)
C65 0.060(3) 0.112(3) 0.093(3) -0.014(2) -0.012(3) -0.017(3)
C66 0.061(2) 0.109(3) 0.088(3) -0.015(3) -0.017(2) -0.015(3)
C67 0.056(3) 0.111(3) 0.086(3) -0.020(3) -0.015(2) -0.020(3)
C68 0.051(3) 0.114(3) 0.085(3) -0.017(2) -0.012(2) -0.027(2)
C69 0.061(3) 0.120(3) 0.089(3) -0.019(3) -0.011(2) -0.018(3)
C63A 0.054(3) 0.115(3) 0.091(3) -0.011(3) -0.012(3) -0.021(3)
C64A 0.049(3) 0.113(3) 0.088(3) -0.013(3) -0.015(3) -0.020(3)
C65A 0.054(3) 0.113(3) 0.088(3) -0.012(3) -0.013(3) -0.018(3)
C66A 0.058(3) 0.114(3) 0.090(3) -0.013(3) -0.010(3) -0.017(3)
C67A 0.057(3) 0.116(3) 0.089(3) -0.011(3) -0.013(3) -0.020(3)
C68A 0.057(3) 0.115(3) 0.091(3) -0.011(3) -0.014(3) -0.021(3)
C69A 0.057(3) 0.113(4) 0.088(3) -0.012(3) -0.010(3) -0.016(3)
C77 0.118(5) 0.121(5) 0.092(5) -0.062(4) 0.004(4) -0.001(4)
C78 0.116(5) 0.096(5) 0.085(5) -0.063(3) 0.009(4) -0.017(4)
C79 0.113(5) 0.096(5) 0.078(5) -0.064(4) 0.013(3) -0.017(4)
C80 0.123(4) 0.113(4) 0.107(4) -0.034(3) 0.013(3) -0.015(3)
C81 0.103(4) 0.114(4) 0.081(4) -0.062(3) -0.008(3) 0.007(3)
C70 0.140(4) 0.054(3) 0.104(3) 0.026(2) -0.016(3) -0.003(3)
C71 0.139(4) 0.052(3) 0.108(3) 0.030(2) -0.024(3) -0.010(2)
C72 0.148(4) 0.062(3) 0.109(3) 0.025(2) -0.024(3) -0.006(3)
C73 0.146(4) 0.059(3) 0.112(3) 0.022(2) -0.015(3) -0.002(3)
C74 0.140(4) 0.060(3) 0.115(3) 0.028(2) -0.020(3) -0.008(3)
C75 0.139(4) 0.058(3) 0.105(3) 0.028(2) -0.027(3) -0.008(3)
C76 0.152(4) 0.064(3) 0.110(3) 0.021(2) -0.010(3) 0.001(3)
C70A 0.144(4) 0.057(3) 0.108(4) 0.026(3) -0.020(3) -0.004(3)
C71A 0.144(4) 0.059(3) 0.109(4) 0.026(3) -0.020(3) -0.004(3)
C72A 0.143(4) 0.059(3) 0.108(4) 0.026(3) -0.021(3) -0.004(3)
C73A 0.143(4) 0.058(3) 0.109(4) 0.026(3) -0.020(3) -0.004(3)
C74A 0.144(4) 0.059(3) 0.109(4) 0.025(3) -0.020(3) -0.004(3)
C75A 0.144(4) 0.059(3) 0.108(4) 0.026(3) -0.020(3) -0.003(3)
C76A 0.144(4) 0.058(3) 0.109(4) 0.026(3) -0.021(3) -0.004(3)

loop_
_atom_type_symbol
_atom_type_description
_atom_type_scat_dispersion_real
_atom_type_scat_dispersion_imag
_atom_type_scat_source
C C 0.0033 0.0016 'International Tables Vol C Tables 4.2.6.8 and 6.1.1.4'
H H 0.0000 0.0000 'International Tables Vol C Tables 4.2.6.8 and 6.1.1.4'
N N 0.0061 0.0033 'International Tables Vol C Tables 4.2.6.8 and 6.1.1.4'
Al Al 0.0645 0.0514 'International Tables Vol C Tables 4.2.6.8 and 6.1.1.4'
Zn Zn 0.2839 1.4301 'International Tables Vol C Tables 4.2.6.8 and 6.1.1.4'
Se Se -0.0929 2.2259 'International Tables Vol C Tables 4.2.6.8 and 6.1.1.4'

loop_
_geom_angle_atom_site_label_1
_geom_angle_atom_site_label_2
_geom_angle_atom_site_label_3
_geom_angle
_geom_angle_site_symmetry_1
_geom_angle_site_symmetry_3
C30 Zn1 Se1 126.42(10) . .
C30 Zn1 Se3 120.92(10) . .
Se1 Zn1 Se3 112.659(16) . .
C30 Zn1 Zn3 160.22(11) . .
Se1 Zn1 Zn3 53.046(11) . .
Se3 Zn1 Zn3 63.839(12) . .
C32 Zn2 Se2 131.86(11) . .
C32 Zn2 Se3 120.05(11) . .
Se2 Zn2 Se3 107.752(16) . .
Se4 Zn3 Se2 132.267(18) . .
Se4 Zn3 Se1 125.239(18) . .
Se2 Zn3 Se1 99.826(15) . .
Se4 Zn3 Al1 155.94(2) . .
Se2 Zn3 Al1 50.462(18) . .
Se1 Zn3 Al1 50.905(18) . .
Se4 Zn3 Se3 94.240(14) . .
Se2 Zn3 Se3 94.094(14) . .
Se1 Zn3 Se3 98.058(14) . .
Al1 Zn3 Se3 109.720(19) . .
Se4 Zn3 Zn1 105.535(15) . .
Se2 Zn3 Zn1 115.245(15) . .
Se1 Zn3 Zn1 51.990(11) . .
Al1 Zn3 Zn1 89.205(19) . .
Se3 Zn3 Zn1 49.310(10) . .
Se4 Zn3 Al2 48.670(17) . .
Se2 Zn3 Al2 113.71(2) . .
Se1 Zn3 Al2 131.09(2) . .
Al1 Zn3 Al2 154.92(2) . .
Se3 Zn3 Al2 47.278(16) . .
Zn1 Zn3 Al2 81.054(18) . .
Al1 Se1 Zn1 119.93(2) . .
Al1 Se1 Zn3 74.28(2) . .
Zn1 Se1 Zn3 74.964(14) . .
Al1 Se2 Zn2 103.52(2) . .
Al1 Se2 Zn3 75.12(2) . .
Zn2 Se2 Zn3 83.844(14) . .
Al2 Se3 Zn1 107.26(2) . .
Al2 Se3 Zn2 114.39(2) . .
Zn1 Se3 Zn2 103.932(15) . .
Al2 Se3 Zn3 68.53(2) . .
Zn1 Se3 Zn3 66.851(12) . .
Zn2 Se3 Zn3 73.466(12) . .
Al2 Se4 Zn3 82.19(2) . .
N1 Al1 N2 98.89(10) . .
N1 Al1 Se2 118.48(8) . .
N2 Al1 Se2 108.45(8) . .
N1 Al1 Se1 115.50(8) . .
N2 Al1 Se1 107.01(8) . .
Se2 Al1 Se1 107.46(3) . .
N1 Al1 Zn3 151.88(8) . .
N2 Al1 Zn3 109.16(7) . .
Se2 Al1 Zn3 54.415(19) . .
Se1 Al1 Zn3 54.815(19) . .
N3 Al2 N4 97.82(10) . .
N3 Al2 Se4 115.15(8) . .
N4 Al2 Se4 111.81(7) . .
N3 Al2 Se3 108.54(8) . .
N4 Al2 Se3 111.81(8) . .
Se4 Al2 Se3 111.06(3) . .
N3 Al2 Zn3 144.88(8) . .
N4 Al2 Zn3 116.98(7) . .
Se4 Al2 Zn3 49.137(17) . .
Se3 Al2 Zn3 64.19(2) . .
C4 N1 C18 118.5(2) . .
C4 N1 Al1 118.79(19) . .
C18 N1 Al1 122.68(18) . .
C2 N2 C6 119.6(2) . .
C2 N2 Al1 118.84(19) . .
C6 N2 Al1 121.53(17) . .
C35 N3 C39 118.4(2) . .
C35 N3 Al2 118.37(19) . .
C39 N3 Al2 123.11(18) . .
C37 N4 C51 121.2(2) . .
C37 N4 Al2 118.51(19) . .
C51 N4 Al2 120.04(17) . .
C2 C1 H1A 109.5 . .
C2 C1 H1B 109.5 . .
H1A C1 H1B 109.5 . .
C2 C1 H1C 109.5 . .
H1A C1 H1C 109.5 . .
H1B C1 H1C 109.5 . .
N2 C2 C3 123.0(3) . .
N2 C2 C1 121.3(3) . .
C3 C2 C1 115.6(3) . .
C4 C3 C2 128.3(3) . .
C4 C3 H3A 115.9 . .
C2 C3 H3A 115.9 . .
N1 C4 C3 123.4(3) . .
N1 C4 C5 119.9(3) . .
C3 C4 C5 116.6(3) . .
C4 C5 H5A 109.5 . .
C4 C5 H5B 109.5 . .
H5A C5 H5B 109.5 . .
C4 C5 H5C 109.5 . .
H5A C5 H5C 109.5 . .
H5B C5 H5C 109.5 . .
C7 C6 C9 121.2(3) . .
C7 C6 N2 120.4(3) . .
C9 C6 N2 118.3(3) . .
C10 C7 C6 117.4(3) . .
C10 C7 C8 117.7(3) . .
C6 C7 C8 124.7(3) . .
C7 C8 C11 110.3(3) . .
C7 C8 C13 112.7(3) . .
C11 C8 C13 107.9(3) . .
C7 C8 H8A 108.6 . .
C11 C8 H8A 108.6 . .
C13 C8 H8A 108.6 . .
C12 C9 C6 118.1(3) . .
C12 C9 C15 119.0(3) . .
C6 C9 C15 122.9(3) . .
C14 C10 C7 121.5(3) . .
C14 C10 H10A 119.2 . .
C7 C10 H10A 119.2 . .
C8 C11 H11A 109.5 . .
C8 C11 H11B 109.5 . .
H11A C11 H11B 109.5 . .
C8 C11 H11C 109.5 . .
H11A C11 H11C 109.5 . .
H11B C11 H11C 109.5 . .
C14 C12 C9 121.8(3) . .
C14 C12 H12A 119.1 . .
C9 C12 H12A 119.1 . .
C8 C13 H13A 109.5 . .
C8 C13 H13B 109.5 . .
H13A C13 H13B 109.5 . .
C8 C13 H13C 109.5 . .
H13A C13 H13C 109.5 . .
H13B C13 H13C 109.5 . .
C12 C14 C10 120.0(3) . .
C12 C14 H14A 120.0 . .
C10 C14 H14A 120.0 . .
C9 C15 C16 113.3(3) . .
C9 C15 C17 111.1(4) . .
C16 C15 C17 110.1(3) . .
C9 C15 H15A 107.3 . .
C16 C15 H15A 107.3 . .
C17 C15 H15A 107.3 . .
C15 C16 H16A 109.5 . .
C15 C16 H16B 109.5 . .
H16A C16 H16B 109.5 . .
C15 C16 H16C 109.5 . .
H16A C16 H16C 109.5 . .
H16B C16 H16C 109.5 . .
C15 C17 H17A 109.5 . .
C15 C17 H17B 109.5 . .
H17A C17 H17B 109.5 . .
C15 C17 H17C 109.5 . .
H17A C17 H17C 109.5 . .
H17B C17 H17C 109.5 . .
C19 C18 C20 121.0(3) . .
C19 C18 N1 118.3(3) . .
C20 C18 N1 120.7(3) . .
C22 C19 C18 118.2(3) . .
C22 C19 C27 119.1(3) . .
C18 C19 C27 122.7(3) . .
C24 C20 C18 118.1(3) . .
C24 C20 C21 118.5(3) . .
C18 C20 C21 123.5(3) . .
C20 C21 C25 110.7(3) . .
C20 C21 C23 111.6(3) . .
C25 C21 C23 109.6(3) . .
C20 C21 H21A 108.3 . .
C25 C21 H21A 108.3 . .
C23 C21 H21A 108.3 . .
C26 C22 C19 121.3(3) . .
C26 C22 H22A 119.3 . .
C19 C22 H22A 119.3 . .
C21 C23 H23A 109.5 . .
C21 C23 H23B 109.5 . .
H23A C23 H23B 109.5 . .
C21 C23 H23C 109.5 . .
H23A C23 H23C 109.5 . .
H23B C23 H23C 109.5 . .
C26 C24 C20 121.5(3) . .
C26 C24 H24A 119.3 . .
C20 C24 H24A 119.3 . .
C21 C25 H25A 109.5 . .
C21 C25 H25B 109.5 . .
H25A C25 H25B 109.5 . .
C21 C25 H25C 109.5 . .
H25A C25 H25C 109.5 . .
H25B C25 H25C 109.5 . .
C22 C26 C24 119.9(3) . .
C22 C26 H26A 120.0 . .
C24 C26 H26A 120.0 . .
C28 C27 C19 112.3(3) . .
C28 C27 C29 111.1(3) . .
C19 C27 C29 111.2(3) . .
C28 C27 H27A 107.3 . .
C19 C27 H27A 107.3 . .
C29 C27 H27A 107.3 . .
C27 C28 H28A 109.5 . .
C27 C28 H28B 109.5 . .
H28A C28 H28B 109.5 . .
C27 C28 H28C 109.5 . .
H28A C28 H28C 109.5 . .
H28B C28 H28C 109.5 . .
C27 C29 H29A 109.5 . .
C27 C29 H29B 109.5 . .
H29A C29 H29B 109.5 . .
C27 C29 H29C 109.5 . .
H29A C29 H29C 109.5 . .
H29B C29 H29C 109.5 . .
C31 C30 Zn1 113.4(2) . .
C31 C30 H30A 108.9 . .
Zn1 C30 H30A 108.9 . .
C31 C30 H30B 108.9 . .
Zn1 C30 H30B 108.9 . .
H30A C30 H30B 107.7 . .
C30 C31 H31A 109.5 . .
C30 C31 H31B 109.5 . .
H31A C31 H31B 109.5 . .
C30 C31 H31C 109.5 . .
H31A C31 H31C 109.5 . .
H31B C31 H31C 109.5 . .
C33 C32 Zn2 115.3(3) . .
C33 C32 H32A 108.4 . .
Zn2 C32 H32A 108.4 . .
C33 C32 H32B 108.4 . .
Zn2 C32 H32B 108.4 . .
H32A C32 H32B 107.5 . .
C32 C33 H33A 109.5 . .
C32 C33 H33B 109.5 . .
H33A C33 H33B 109.5 . .
C32 C33 H33C 109.5 . .
H33A C33 H33C 109.5 . .
H33B C33 H33C 109.5 . .
C35 C34 H34A 109.5 . .
C35 C34 H34B 109.5 . .
H34A C34 H34B 109.5 . .
C35 C34 H34C 109.5 . .
H34A C34 H34C 109.5 . .
H34B C34 H34C 109.5 . .
N3 C35 C36 123.1(3) . .
N3 C35 C34 119.4(3) . .
C36 C35 C34 117.5(3) . .
C35 C36 C37 128.0(3) . .
C35 C36 H36A 116.0 . .
C37 C36 H36A 116.0 . .
N4 C37 C36 123.0(3) . .
N4 C37 C38 120.8(3) . .
C36 C37 C38 116.2(3) . .
C37 C38 H38A 109.5 . .
C37 C38 H38B 109.5 . .
H38A C38 H38B 109.5 . .
C37 C38 H38C 109.5 . .
H38A C38 H38C 109.5 . .
H38B C38 H38C 109.5 . .
C40 C39 C42 121.3(3) . .
C40 C39 N3 121.1(2) . .
C42 C39 N3 117.6(2) . .
C41 C40 C39 117.7(3) . .
C41 C40 C44 118.6(3) . .
C39 C40 C44 123.7(3) . .
C43 C41 C40 122.0(3) . .
C43 C41 H41A 119.0 . .
C40 C41 H41A 119.0 . .
C45 C42 C39 117.9(3) . .
C45 C42 C46 119.3(3) . .
C39 C42 C46 122.8(3) . .
C41 C43 C45 119.3(3) . .
C41 C43 H43A 120.4 . .
C45 C43 H43A 120.4 . .
C40 C44 C49 111.0(3) . .
C40 C44 C47 110.8(3) . .
C49 C44 C47 110.2(3) . .
C40 C44 H44A 108.2 . .
C49 C44 H44A 108.2 . .
C47 C44 H44A 108.2 . .
C43 C45 C42 121.9(3) . .
C43 C45 H45A 119.1 . .
C42 C45 H45A 119.1 . .
C42 C46 C48 112.4(3) . .
C42 C46 C50 111.6(3) . .
C48 C46 C50 110.7(3) . .
C42 C46 H46A 107.3 . .
C48 C46 H46A 107.3 . .
C50 C46 H46A 107.3 . .
C44 C47 H47A 109.5 . .
C44 C47 H47B 109.5 . .
H47A C47 H47B 109.5 . .
C44 C47 H47C 109.5 . .
H47A C47 H47C 109.5 . .
H47B C47 H47C 109.5 . .
C46 C48 H48A 109.5 . .
C46 C48 H48B 109.5 . .
H48A C48 H48B 109.5 . .
C46 C48 H48C 109.5 . .
H48A C48 H48C 109.5 . .
H48B C48 H48C 109.5 . .
C44 C49 H49A 109.5 . .
C44 C49 H49B 109.5 . .
H49A C49 H49B 109.5 . .
C44 C49 H49C 109.5 . .
H49A C49 H49C 109.5 . .
H49B C49 H49C 109.5 . .
C46 C50 H50A 109.5 . .
C46 C50 H50B 109.5 . .
H50A C50 H50B 109.5 . .
C46 C50 H50C 109.5 . .
H50A C50 H50C 109.5 . .
H50B C50 H50C 109.5 . .
C53 C51 C52 121.7(3) . .
C53 C51 N4 120.7(3) . .
C52 C51 N4 117.5(2) . .
C56 C52 C51 118.2(3) . .
C56 C52 C54 119.6(3) . .
C51 C52 C54 122.2(3) . .
C58 C53 C51 117.3(3) . .
C58 C53 C55 118.1(3) . .
C51 C53 C55 124.4(3) . .
C52 C54 C59 114.2(3) . .
C52 C54 C62 110.8(3) . .
C59 C54 C62 109.6(3) . .
C52 C54 H54A 107.3 . .
C59 C54 H54A 107.3 . .
C62 C54 H54A 107.3 . .
C53 C55 C60 113.8(3) . .
C53 C55 C61 109.9(3) . .
C60 C55 C61 108.1(3) . .
C53 C55 H55A 108.3 . .
C60 C55 H55A 108.3 . .
C61 C55 H55A 108.3 . .
C57 C56 C52 120.7(3) . .
C57 C56 H56A 119.7 . .
C52 C56 H56A 119.7 . .
C58 C57 C56 120.5(3) . .
C58 C57 H57A 119.8 . .
C56 C57 H57A 119.8 . .
C57 C58 C53 121.6(3) . .
C57 C58 H58A 119.2 . .
C53 C58 H58A 119.2 . .
C54 C59 H59A 109.5 . .
C54 C59 H59B 109.5 . .
H59A C59 H59B 109.5 . .
C54 C59 H59C 109.5 . .
H59A C59 H59C 109.5 . .
H59B C59 H59C 109.5 . .
C55 C60 H60A 109.5 . .
C55 C60 H60B 109.5 . .
H60A C60 H60B 109.5 . .
C55 C60 H60C 109.5 . .
H60A C60 H60C 109.5 . .
H60B C60 H60C 109.5 . .
C55 C61 H61A 109.5 . .
C55 C61 H61B 109.5 . .
H61A C61 H61B 109.5 . .
C55 C61 H61C 109.5 . .
H61A C61 H61C 109.5 . .
H61B C61 H61C 109.5 . .
C54 C62 H62A 109.5 . .
C54 C62 H62B 109.5 . .
H62A C62 H62B 109.5 . .
C54 C62 H62C 109.5 . .
H62A C62 H62C 109.5 . .
H62B C62 H62C 109.5 . .
C64 C63 C68 120.0 . .
C64 C63 C69 120.1(6) . .
C68 C63 C69 119.9(6) . .
C63 C64 C65 120.0 . .
C63 C64 H64A 120.0 . .
C65 C64 H64A 120.0 . .
C66 C65 C64 120.0 . .
C66 C65 H65A 120.0 . .
C64 C65 H65A 120.0 . .
C65 C66 C67 120.0 . .
C65 C66 H66A 120.0 . .
C67 C66 H66A 120.0 . .
C68 C67 C66 120.0 . .
C68 C67 H67A 120.0 . .
C66 C67 H67A 120.0 . .
C67 C68 C63 120.0 . .
C67 C68 H68A 120.0 . .
C63 C68 H68A 120.0 . .
C63 C69 H69A 109.5 . .
C63 C69 H69B 109.5 . .
H69A C69 H69B 109.5 . .
C63 C69 H69C 109.5 . .
H69A C69 H69C 109.5 . .
H69B C69 H69C 109.5 . .
C64A C63A C68A 120.0 . .
C64A C63A H63A 120.0 . .
C68A C63A H63A 120.0 . .
C65A C64A C63A 120.0 . .
C65A C64A C69A 118.7(12) . .
C63A C64A C69A 121.1(12) . .
C64A C65A C66A 120.0 . .
C64A C65A H65B 120.0 . .
C66A C65A H65B 120.0 . .
C65A C66A C67A 120.0 . .
C65A C66A H66B 120.0 . .
C67A C66A H66B 120.0 . .
C68A C67A C66A 120.0 . .
C68A C67A H67B 120.0 . .
C66A C67A H67B 120.0 . .
C67A C68A C63A 120.0 . .
C67A C68A H68B 120.0 . .
C63A C68A H68B 120.0 . .
C64A C69A H69D 109.5 . .
C64A C69A H69E 109.5 . .
H69D C69A H69E 109.5 . .
C64A C69A H69F 109.5 . .
H69D C69A H69F 109.5 . .
H69E C69A H69F 109.5 . .
C81 C77 C80 124.8(12) . .
C81 C77 C78 60.8(9) . .
C80 C77 C78 64.0(9) . .
C78 C78 C81 66.8(13) 2_666 2_666
C78 C78 C81 60.9(12) 2_666 .
C81 C78 C81 127.7(10) 2_666 .
C78 C78 C77 118(2) 2_666 .
C81 C78 C77 175.3(13) 2_666 .
C81 C78 C77 56.8(10) . .
C78 C78 C80 174(2) 2_666 .
C81 C78 C80 118.8(12) 2_666 .
C81 C78 C80 113.5(12) . .
C77 C78 C80 56.7(9) . .
C78 C78 C79 130(2) 2_666 .
C81 C78 C79 63.2(9) 2_666 .
C81 C78 C79 169.0(13) . .
C77 C78 C79 112.3(12) . .
C80 C78 C79 55.6(7) . .
C80 C79 C81 107.9(9) . 2_666
C80 C79 C78 58.1(7) . .
C81 C79 C78 49.8(6) 2_666 .
C77 C80 C79 125.6(10) . .
C77 C80 C78 59.3(9) . .
C79 C80 C78 66.3(8) . .
C78 C81 C77 114.7(11) 2_666 .
C78 C81 C78 52.3(10) 2_666 .
C77 C81 C78 62.4(8) . .
C78 C81 C79 67.0(8) 2_666 2_666
C77 C81 C79 177.3(9) . 2_666
C78 C81 C79 119.2(10) . 2_666
C76 C70 C71 121.0(6) . .
C76 C70 C75 119.0(6) . .
C71 C70 C75 120.0 . .
C70 C71 C72 120.0 . .
C70 C71 H71A 120.0 . .
C72 C71 H71A 120.0 . .
C71 C72 C73 120.0 . .
C71 C72 H72A 120.0 . .
C73 C72 H72A 120.0 . .
C74 C73 C72 120.0 . .
C74 C73 H73A 120.0 . .
C72 C73 H73A 120.0 . .
C73 C74 C75 120.0 . .
C73 C74 H74A 120.0 . .
C75 C74 H74A 120.0 . .
C74 C75 C70 120.0 . .
C74 C75 H75A 120.0 . .
C70 C75 H75A 120.0 . .
C70 C76 H76A 109.5 . .
C70 C76 H76B 109.5 . .
H76A C76 H76B 109.5 . .
C70 C76 H76C 109.5 . .
H76A C76 H76C 109.5 . .
H76B C76 H76C 109.5 . .
C71A C70A C75A 120.0 . .
C71A C70A H70A 120.0 . .
C75A C70A H70A 120.0 . .
C72A C71A C70A 120.0 . .
C72A C71A H71B 120.0 . .
C70A C71A H71B 120.0 . .
C71A C72A C73A 120.0 . .
C71A C72A H72B 120.0 . .
C73A C72A H72B 120.0 . .
C72A C73A C74A 120.0 . .
C72A C73A H73B 120.0 . .
C74A C73A H73B 120.0 . .
C75A C74A C73A 120.0 . .
C75A C74A H74B 120.0 . .
C73A C74A H74B 120.0 . .
C74A C75A C70A 120.0 . .
C74A C75A C76A 152(2) . .
C70A C75A C76A 86(2) . .
C75A C76A H76D 109.5 . .
C75A C76A H76E 109.5 . .
H76D C76A H76E 109.5 . .
C75A C76A H76F 109.5 . .
H76D C76A H76F 109.5 . .
H76E C76A H76F 109.5 . .

loop_
_geom_bond_atom_site_label_1
_geom_bond_atom_site_label_2
_geom_bond_distance
_geom_bond_site_symmetry_2
Zn1 C30 1.965(3) .
Zn1 Se1 2.4647(4) .
Zn1 Se3 2.4913(5) .
Zn1 Zn3 3.0210(5) .
Zn2 C32 1.954(3) .
Zn2 Se2 2.4311(4) .
Zn2 Se3 2.5017(5) .
Zn3 Se4 2.3270(4) .
Zn3 Se2 2.4774(4) .
Zn3 Se1 2.4997(4) .
Zn3 Al1 2.9441(9) .
Zn3 Se3 2.9490(4) .
Zn3 Al2 3.0485(8) .
Se1 Al1 2.3738(8) .
Se2 Al1 2.3493(9) .
Se3 Al2 2.4066(8) .
Se4 Al2 2.3105(8) .
Al1 N1 1.885(2) .
Al1 N2 1.907(2) .
Al2 N3 1.885(2) .
Al2 N4 1.901(2) .
N1 C4 1.345(4) .
N1 C18 1.453(3) .
N2 C2 1.336(4) .
N2 C6 1.464(3) .
N3 C35 1.348(4) .
N3 C39 1.455(3) .
N4 C37 1.337(4) .
N4 C51 1.453(4) .
C1 C2 1.501(4) .
C1 H1A 0.9800 .
C1 H1B 0.9800 .
C1 H1C 0.9800 .
C2 C3 1.404(4) .
C3 C4 1.387(4) .
C3 H3A 0.9500 .
C4 C5 1.506(4) .
C5 H5A 0.9800 .
C5 H5B 0.9800 .
C5 H5C 0.9800 .
C6 C7 1.404(4) .
C6 C9 1.411(4) .
C7 C10 1.400(4) .
C7 C8 1.515(4) .
C8 C11 1.534(4) .
C8 C13 1.536(4) .
C8 H8A 1.0000 .
C9 C12 1.381(4) .
C9 C15 1.519(5) .
C10 C14 1.374(5) .
C10 H10A 0.9500 .
C11 H11A 0.9800 .
C11 H11B 0.9800 .
C11 H11C 0.9800 .
C12 C14 1.367(5) .
C12 H12A 0.9500 .
C13 H13A 0.9800 .
C13 H13B 0.9800 .
C13 H13C 0.9800 .
C14 H14A 0.9500 .
C15 C16 1.520(6) .
C15 C17 1.531(6) .
C15 H15A 1.0000 .
C16 H16A 0.9800 .
C16 H16B 0.9800 .
C16 H16C 0.9800 .
C17 H17A 0.9800 .
C17 H17B 0.9800 .
C17 H17C 0.9800 .
C18 C19 1.405(4) .
C18 C20 1.407(4) .
C19 C22 1.396(4) .
C19 C27 1.521(4) .
C20 C24 1.394(4) .
C20 C21 1.526(4) .
C21 C25 1.528(4) .
C21 C23 1.530(4) .
C21 H21A 1.0000 .
C22 C26 1.374(5) .
C22 H22A 0.9500 .
C23 H23A 0.9800 .
C23 H23B 0.9800 .
C23 H23C 0.9800 .
C24 C26 1.376(5) .
C24 H24A 0.9500 .
C25 H25A 0.9800 .
C25 H25B 0.9800 .
C25 H25C 0.9800 .
C26 H26A 0.9500 .
C27 C28 1.521(5) .
C27 C29 1.529(5) .
C27 H27A 1.0000 .
C28 H28A 0.9800 .
C28 H28B 0.9800 .
C28 H28C 0.9800 .
C29 H29A 0.9800 .
C29 H29B 0.9800 .
C29 H29C 0.9800 .
C30 C31 1.525(5) .
C30 H30A 0.9900 .
C30 H30B 0.9900 .
C31 H31A 0.9800 .
C31 H31B 0.9800 .
C31 H31C 0.9800 .
C32 C33 1.528(6) .
C32 H32A 0.9900 .
C32 H32B 0.9900 .
C33 H33A 0.9800 .
C33 H33B 0.9800 .
C33 H33C 0.9800 .
C34 C35 1.510(4) .
C34 H34A 0.9800 .
C34 H34B 0.9800 .
C34 H34C 0.9800 .
C35 C36 1.384(4) .
C36 C37 1.402(4) .
C36 H36A 0.9500 .
C37 C38 1.509(4) .
C38 H38A 0.9800 .
C38 H38B 0.9800 .
C38 H38C 0.9800 .
C39 C40 1.400(4) .
C39 C42 1.406(4) .
C40 C41 1.394(4) .
C40 C44 1.511(4) .
C41 C43 1.373(5) .
C41 H41A 0.9500 .
C42 C45 1.389(4) .
C42 C46 1.513(4) .
C43 C45 1.375(5) .
C43 H43A 0.9500 .
C44 C49 1.532(5) .
C44 C47 1.537(5) .
C44 H44A 1.0000 .
C45 H45A 0.9500 .
C46 C48 1.521(5) .
C46 C50 1.531(6) .
C46 H46A 1.0000 .
C47 H47A 0.9800 .
C47 H47B 0.9800 .
C47 H47C 0.9800 .
C48 H48A 0.9800 .
C48 H48B 0.9800 .
C48 H48C 0.9800 .
C49 H49A 0.9800 .
C49 H49B 0.9800 .
C49 H49C 0.9800 .
C50 H50A 0.9800 .
C50 H50B 0.9800 .
C50 H50C 0.9800 .
C51 C53 1.402(4) .
C51 C52 1.411(4) .
C52 C56 1.388(4) .
C52 C54 1.515(4) .
C53 C58 1.399(5) .
C53 C55 1.522(5) .
C54 C59 1.520(5) .
C54 C62 1.522(5) .
C54 H54A 1.0000 .
C55 C60 1.532(5) .
C55 C61 1.540(4) .
C55 H55A 1.0000 .
C56 C57 1.382(5) .
C56 H56A 0.9500 .
C57 C58 1.373(5) .
C57 H57A 0.9500 .
C58 H58A 0.9500 .
C59 H59A 0.9800 .
C59 H59B 0.9800 .
C59 H59C 0.9800 .
C60 H60A 0.9800 .
C60 H60B 0.9800 .
C60 H60C 0.9800 .
C61 H61A 0.9800 .
C61 H61B 0.9800 .
C61 H61C 0.9800 .
C62 H62A 0.9800 .
C62 H62B 0.9800 .
C62 H62C 0.9800 .
C63 C64 1.3900 .
C63 C68 1.3900 .
C63 C69 1.510(10) .
C64 C65 1.3900 .
C64 H64A 0.9500 .
C65 C66 1.3900 .
C65 H65A 0.9500 .
C66 C67 1.3900 .
C66 H66A 0.9500 .
C67 C68 1.3900 .
C67 H67A 0.9500 .
C68 H68A 0.9500 .
C69 H69A 0.9800 .
C69 H69B 0.9800 .
C69 H69C 0.9800 .
C63A C64A 1.3900 .
C63A C68A 1.3900 .
C63A H63A 0.9500 .
C64A C65A 1.3900 .
C64A C69A 1.487(19) .
C65A C66A 1.3900 .
C65A H65B 0.9500 .
C66A C67A 1.3900 .
C66A H66B 0.9500 .
C67A C68A 1.3900 .
C67A H67B 0.9500 .
C68A H68B 0.9500 .
C69A H69D 0.9800 .
C69A H69E 0.9800 .
C69A H69F 0.9800 .
C77 C81 1.338(16) .
C77 C80 1.377(16) .
C77 C78 1.417(19) .
C78 C78 1.20(2) 2_666
C78 C81 1.326(15) 2_666
C78 C81 1.395(15) .
C78 C80 1.481(13) .
C78 C79 1.598(18) .
C79 C80 1.440(13) .
C79 C81 1.549(13) 2_666
C81 C78 1.326(15) 2_666
C81 C79 1.549(14) 2_666
C70 C76 1.389(8) .
C70 C71 1.3900 .
C70 C75 1.3900 .
C71 C72 1.3900 .
C71 H71A 0.9500 .
C72 C73 1.3900 .
C72 H72A 0.9500 .
C73 C74 1.3900 .
C73 H73A 0.9500 .
C74 C75 1.3900 .
C74 H74A 0.9500 .
C75 H75A 0.9500 .
C76 H76A 0.9800 .
C76 H76B 0.9800 .
C76 H76C 0.9800 .
C70A C71A 1.3900 .
C70A C75A 1.3900 .
C70A H70A 0.9500 .
C71A C72A 1.3900 .
C71A H71B 0.9500 .
C72A C73A 1.3900 .
C72A H72B 0.9500 .
C73A C74A 1.3900 .
C73A H73B 0.9500 .
C74A C75A 1.3900 .
C74A H74B 0.9500 .
C75A C76A 1.81(5) .
C76A H76D 0.9800 .
C76A H76E 0.9800 .
C76A H76F 0.9800 .
